data_7128844
loop_
_publ_author_name
'Weyer, Nadine'
'Heinz, Myron'
'Bruhn, Clemens'
'Holthausen, Max C.'
'Siemeling, Ulrich'

_publ_section_title
;
 Reactivity of an N-heterocyclic silylene with a 1,1'-ferrocenediyl
 backbone towards carbonyl compounds, including carbon suboxide.
;
_journal_issue 74
_journal_name_full 'Chemical communications (Cambridge, England)'
_journal_page_first 9378
_journal_page_last 9381
_journal_paper_doi 10.1039/d1cc03947d
_journal_volume 57
_journal_year 2021
_chemical_formula_moiety 'C48 H52 Fe N2 O Si'
_chemical_formula_sum 'C48 H52 Fe N2 O Si'
_chemical_formula_weight 756.85
_space_group_crystal_system monoclinic
_space_group_IT_number 11
_space_group_name_Hall '-P 2yb'
_space_group_name_H-M_alt 'P 1 21/m 1'
_atom_sites_solution_hydrogens geom
_audit_creation_date 2021-03-04
_audit_creation_method
;
Olex2 1.2
(compiled 2018.05.29 svn.r3508 for OlexSys, GUI svn.r5506)
;
_audit_update_record
;
2021-03-26 deposited with the CCDC.	2021-08-17 downloaded from the CCDC.
;
_cell_angle_alpha 90
_cell_angle_beta 110.840(4)
_cell_angle_gamma 90
_cell_formula_units_Z 2
_cell_length_a 9.9638(5)
_cell_length_b 17.1476(5)
_cell_length_c 12.4864(6)
_cell_measurement_reflns_used 24628
_cell_measurement_temperature 100(2)
_cell_measurement_theta_max 31.85
_cell_measurement_theta_min 2.11
_cell_volume 1993.80(16)
_computing_molecular_graphics 'Olex2 (Dolomanov et al., 2009)'
_computing_publication_material 'Olex2 (Dolomanov et al., 2009)'
_computing_structure_refinement 'ShelXL (Sheldrick, 2015)'
_diffrn_ambient_temperature 100.15
_diffrn_detector_area_resol_mean 5.81
_diffrn_detector_type 'DECTRIS PILATUS 200K'
_diffrn_measured_fraction_theta_full 1.000
_diffrn_measured_fraction_theta_max 1.000
_diffrn_measurement_details
;
 409 frames, detector distance = 40 mm
;
_diffrn_measurement_device 'Eulerian 4-circle diffractometer'
_diffrn_measurement_device_type 'STOE STADIVARI'
_diffrn_measurement_method 'rotation method, \w scans'
_diffrn_radiation_type MoK\a
_diffrn_radiation_wavelength 0.71073
_diffrn_reflns_av_R_equivalents 0.0326
_diffrn_reflns_av_unetI/netI 0.0299
_diffrn_reflns_Laue_measured_fraction_full 1.000
_diffrn_reflns_Laue_measured_fraction_max 1.000
_diffrn_reflns_limit_h_max 12
_diffrn_reflns_limit_h_min -12
_diffrn_reflns_limit_k_max 22
_diffrn_reflns_limit_k_min -22
_diffrn_reflns_limit_l_max 16
_diffrn_reflns_limit_l_min -16
_diffrn_reflns_number 14675
_diffrn_reflns_point_group_measured_fraction_full 1.000
_diffrn_reflns_point_group_measured_fraction_max 1.000
_diffrn_reflns_theta_full 25.242
_diffrn_reflns_theta_max 27.500
_diffrn_reflns_theta_min 2.111
_exptl_absorpt_coefficient_mu 0.447
_exptl_absorpt_correction_T_max 0.9767
_exptl_absorpt_correction_T_min 0.9357
_exptl_absorpt_correction_type integration
_exptl_absorpt_process_details
;
STOE X-Red32, absorption correction by Gaussian integration, analogous to
P. Coppens, "The Evaluation of Absorption and Extinction in Single-Crystal
Structure Analysis", published in
F. R. Ahmed (Editor), "Crystallographic Computing",
Munksgaard, Copenhagen (1970), 255 - 270
;
_exptl_crystal_colour yellow
_exptl_crystal_colour_primary yellow
_exptl_crystal_density_diffrn 1.261
_exptl_crystal_description plate
_exptl_crystal_F_000 804
_exptl_crystal_size_max 0.24
_exptl_crystal_size_mid 0.14
_exptl_crystal_size_min 0.06
_refine_diff_density_max 1.172
_refine_diff_density_min -0.595
_refine_diff_density_rms 0.069
_refine_ls_extinction_method none
_refine_ls_goodness_of_fit_ref 1.092
_refine_ls_hydrogen_treatment constr
_refine_ls_matrix_type full
_refine_ls_number_parameters 275
_refine_ls_number_reflns 4729
_refine_ls_number_restraints 0
_refine_ls_restrained_S_all 1.092
_refine_ls_R_factor_all 0.0552
_refine_ls_R_factor_gt 0.0450
_refine_ls_shift/su_max 0.000
_refine_ls_shift/su_mean 0.000
_refine_ls_structure_factor_coef Fsqd
_refine_ls_weighting_details 'w=1/[\s^2^(Fo^2^)+(0.0556P)^2^+1.8752P] where P=(Fo^2^+2Fc^2^)/3'
_refine_ls_weighting_scheme calc
_refine_ls_wR_factor_gt 0.1113
_refine_ls_wR_factor_ref 0.1203
_reflns_Friedel_coverage 0.000
_reflns_number_gt 4065
_reflns_number_total 4729
_reflns_threshold_expression 'I > 2\s(I)'
_cod_data_source_file d1cc03947d2.cif
_cod_data_source_block sv0652
_cod_depositor_comments 'Adding full bibliography for 7128840--7128846.cif.'
_cod_database_code 7128844
_shelx_shelxl_version_number 2014/7
_shelx_space_group_comment
;
The symmetry employed for this shelxl refinement is uniquely defined
by the following loop, which should always be used as a source of
symmetry information in preference to the above space-group names.
They are only intended as comments.
;
_shelx_estimated_absorpt_t_max 0.974
_shelx_estimated_absorpt_t_min 0.900
_olex2_refinement_description
;
1. Fixed Uiso
 At 1.2 times of:
  All C(H) groups
 At 1.5 times of:
  All C(H,H,H) groups
2. Others
 Fixed Sof: C26(0.5) C27(0.5) H27(0.5) C28(0.5) H28(0.5) C29(0.5) H29(0.5)
 C30(0.5) H30(0.5) C31(0.5) H31(0.5)
3.a Ternary CH refined with riding coordinates:
 C12(H12), C15(H15)
3.b Aromatic/amide H refined with riding coordinates:
 C2(H2), C3(H3), C4(H4), C5(H5), C8(H8), C9(H9), C10(H10), C21(H21), C22(H22),
 C23(H23), C24(H24), C25(H25), C27(H27), C28(H28), C29(H29), C30(H30), C31(H31)
3.c Fitted hexagon refined as free rotating group:
 C26(C27,C28,C29,C30,C31)
3.d Idealised Me refined as rotating group:
 C13(H13A,H13B,H13C), C14(H14A,H14B,H14C), C16(H16A,H16B,H16C), C17(H17A,H17B,
 H17C)
;
_olex2_submission_special_instructions 'No special instructions were received'

loop_
_space_group_symop_operation_xyz
'x, y, z'
'-x, y+1/2, -z'
'-x, -y, -z'
'x, -y-1/2, z'

loop_
_atom_site_label
_atom_site_type_symbol
_atom_site_fract_x
_atom_site_fract_y
_atom_site_fract_z
_atom_site_U_iso_or_equiv
_atom_site_adp_type
_atom_site_occupancy
_atom_site_site_symmetry_order
_atom_site_calc_flag
_atom_site_refinement_flags_posn
_atom_site_refinement_flags_adp
_atom_site_refinement_flags_occupancy
_atom_site_disorder_assembly
_atom_site_disorder_group
C1 C 0.7101(2) 0.65906(10) 0.95798(16) 0.0161(4) Uani 1 1 d . . . . .
C2 C 0.8603(2) 0.65602(11) 0.97692(18) 0.0221(4) Uani 1 1 d . . . . .
H2 H 0.9019 0.6564 0.9192 0.026 Uiso 1 1 calc R . . . .
C3 C 0.9365(2) 0.65228(11) 1.09689(19) 0.0275(5) Uani 1 1 d . . . . .
H3 H 1.0379 0.6503 1.1334 0.033 Uiso 1 1 calc R . . . .
C4 C 0.8352(2) 0.65199(12) 1.15265(18) 0.0268(5) Uani 1 1 d . . . . .
H4 H 0.8572 0.6500 1.2331 0.032 Uiso 1 1 calc R . . . .
C5 C 0.6951(2) 0.65519(11) 1.06789(17) 0.0222(4) Uani 1 1 d . . . . .
H5 H 0.6073 0.6548 1.0816 0.027 Uiso 1 1 calc R . . . .
C6 C 0.5205(2) 0.59472(10) 0.79995(15) 0.0160(4) Uani 1 1 d . . . . .
C7 C 0.5793(2) 0.54467(11) 0.73897(16) 0.0190(4) Uani 1 1 d . . . . .
C8 C 0.5058(2) 0.47580(12) 0.69357(17) 0.0254(4) Uani 1 1 d . . . . .
H8 H 0.5454 0.4406 0.6540 0.031 Uiso 1 1 calc R . . . .
C9 C 0.3763(3) 0.45811(12) 0.70538(18) 0.0279(5) Uani 1 1 d . . . . .
H9 H 0.3264 0.4118 0.6724 0.033 Uiso 1 1 calc R . . . .
C10 C 0.3199(2) 0.50777(12) 0.76494(17) 0.0240(4) Uani 1 1 d . . . . .
H10 H 0.2307 0.4953 0.7722 0.029 Uiso 1 1 calc R . . . .
C11 C 0.3908(2) 0.57618(11) 0.81498(16) 0.0183(4) Uani 1 1 d . . . . .
C12 C 0.7197(2) 0.56082(11) 0.72090(17) 0.0210(4) Uani 1 1 d . . . . .
H12 H 0.7547 0.6135 0.7533 0.025 Uiso 1 1 calc R . . . .
C13 C 0.6985(3) 0.56164(13) 0.59308(19) 0.0318(5) Uani 1 1 d . . . . .
H13A H 0.6663 0.5101 0.5600 0.048 Uiso 1 1 calc GR . . . .
H13B H 0.7896 0.5746 0.5839 0.048 Uiso 1 1 calc GR . . . .
H13C H 0.6260 0.6007 0.5536 0.048 Uiso 1 1 calc GR . . . .
C14 C 0.8331(2) 0.50061(12) 0.7849(2) 0.0310(5) Uani 1 1 d . . . . .
H14A H 0.8513 0.5041 0.8672 0.047 Uiso 1 1 calc GR . . . .
H14B H 0.9223 0.5110 0.7710 0.047 Uiso 1 1 calc GR . . . .
H14C H 0.7985 0.4482 0.7574 0.047 Uiso 1 1 calc GR . . . .
C15 C 0.3260(2) 0.62401(12) 0.88650(18) 0.0229(4) Uani 1 1 d . . . . .
H15 H 0.3860 0.6718 0.9138 0.028 Uiso 1 1 calc R . . . .
C16 C 0.3267(3) 0.57717(13) 0.9915(2) 0.0317(5) Uani 1 1 d . . . . .
H16A H 0.2629 0.5320 0.9663 0.048 Uiso 1 1 calc GR . . . .
H16B H 0.2931 0.6104 1.0408 0.048 Uiso 1 1 calc GR . . . .
H16C H 0.4245 0.5592 1.0345 0.048 Uiso 1 1 calc GR . . . .
C17 C 0.1723(3) 0.64936(16) 0.8160(3) 0.0429(6) Uani 1 1 d . . . . .
H17A H 0.1727 0.6802 0.7501 0.064 Uiso 1 1 calc GR . . . .
H17B H 0.1339 0.6810 0.8640 0.064 Uiso 1 1 calc GR . . . .
H17C H 0.1119 0.6031 0.7890 0.064 Uiso 1 1 calc GR . . . .
C18 C 0.4621(3) 0.7500 0.6224(3) 0.0232(6) Uani 1 2 d S T P . .
C19 C 0.3619(3) 0.7500 0.5167(3) 0.0288(7) Uani 1 2 d S T P . .
C20 C 0.3901(3) 0.7500 0.4077(2) 0.0234(6) Uani 1 2 d S T P . .
C21 C 0.2748(3) 0.7500 0.3023(3) 0.0256(6) Uani 1 2 d S T P . .
H21 H 0.1793 0.7500 0.3020 0.031 Uiso 1 2 calc RS T P . .
C22 C 0.2972(3) 0.7500 0.1988(3) 0.0278(6) Uani 1 2 d S T P . .
H22 H 0.2173 0.7500 0.1288 0.033 Uiso 1 2 calc RS T P . .
C23 C 0.4350(3) 0.7500 0.1971(3) 0.0288(7) Uani 1 2 d S T P . .
H23 H 0.4504 0.7500 0.1262 0.035 Uiso 1 2 calc RS T P . .
C24 C 0.5506(3) 0.7500 0.2996(3) 0.0276(6) Uani 1 2 d S T P . .
H24 H 0.6455 0.7500 0.2986 0.033 Uiso 1 2 calc RS T P . .
C25 C 0.5301(3) 0.7500 0.4038(3) 0.0258(6) Uani 1 2 d S T P . .
H25 H 0.6109 0.7500 0.4731 0.031 Uiso 1 2 calc RS T P . .
C26 C 0.2089(3) 0.72850(15) 0.5092(2) 0.0220(9) Uani 0.5 1 d . . . . .
C27 C 0.1537(3) 0.65323(13) 0.4971(3) 0.0344(10) Uani 0.5 1 d G . . . .
H27 H 0.2123 0.6102 0.4940 0.041 Uiso 0.5 1 calc R . . . .
C28 C 0.0127(3) 0.64090(18) 0.4896(3) 0.0385(11) Uani 0.5 1 d G . . . .
H28 H -0.0250 0.5895 0.4813 0.046 Uiso 0.5 1 calc R . . . .
C29 C -0.0731(3) 0.7038(2) 0.4941(3) 0.0408(15) Uani 0.5 1 d G . . . .
H29 H -0.1694 0.6954 0.4889 0.049 Uiso 0.5 1 calc R . . . .
C30 C -0.0178(4) 0.7791(2) 0.5061(3) 0.0507(18) Uani 0.5 1 d G . . . .
H30 H -0.0764 0.8221 0.5092 0.061 Uiso 0.5 1 calc R . . . .
C31 C 0.1231(4) 0.79144(13) 0.5137(3) 0.0400(12) Uani 0.5 1 d G . . . .
H31 H 0.1609 0.8429 0.5219 0.048 Uiso 0.5 1 calc R . . . .
Fe1 Fe 0.81081(4) 0.7500 1.05428(3) 0.01454(11) Uani 1 2 d S T P . .
N1 N 0.59545(16) 0.66640(8) 0.84982(13) 0.0146(3) Uani 1 1 d . . . . .
Si1 Si 0.56480(8) 0.7500 0.77185(6) 0.01628(17) Uani 1 2 d S T P . .
O1 O 0.6174(2) 0.7500 0.65542(17) 0.0228(4) Uani 1 2 d S T P . .

loop_
_atom_site_aniso_label
_atom_site_aniso_U_11
_atom_site_aniso_U_22
_atom_site_aniso_U_33
_atom_site_aniso_U_23
_atom_site_aniso_U_13
_atom_site_aniso_U_12
C1 0.0177(9) 0.0090(7) 0.0188(9) 0.0000(6) 0.0030(7) -0.0017(6)
C2 0.0191(9) 0.0154(8) 0.0292(10) -0.0044(7) 0.0055(8) 0.0036(7)
C3 0.0233(10) 0.0131(8) 0.0342(11) -0.0004(8) -0.0042(9) 0.0037(7)
C4 0.0329(11) 0.0194(9) 0.0190(10) 0.0058(7) -0.0017(8) -0.0082(8)
C5 0.0249(10) 0.0201(9) 0.0186(9) 0.0025(7) 0.0042(8) -0.0085(8)
C6 0.0206(9) 0.0103(8) 0.0144(8) 0.0011(6) 0.0029(7) -0.0032(7)
C7 0.0272(10) 0.0139(8) 0.0150(8) -0.0001(7) 0.0064(7) -0.0011(7)
C8 0.0382(12) 0.0168(9) 0.0207(10) -0.0041(7) 0.0097(9) -0.0047(8)
C9 0.0399(12) 0.0174(9) 0.0224(10) -0.0042(8) 0.0064(9) -0.0119(9)
C10 0.0252(10) 0.0219(9) 0.0227(10) 0.0015(8) 0.0056(8) -0.0093(8)
C11 0.0200(9) 0.0161(8) 0.0160(8) 0.0020(7) 0.0029(7) -0.0035(7)
C12 0.0292(10) 0.0146(8) 0.0230(10) -0.0010(7) 0.0138(8) 0.0011(7)
C13 0.0493(14) 0.0265(10) 0.0264(11) -0.0022(9) 0.0219(10) -0.0010(10)
C14 0.0320(12) 0.0223(10) 0.0406(13) 0.0015(9) 0.0152(10) 0.0054(9)
C15 0.0200(9) 0.0199(9) 0.0304(11) -0.0004(8) 0.0107(8) -0.0044(7)
C16 0.0422(13) 0.0284(11) 0.0325(12) -0.0034(9) 0.0230(10) -0.0088(10)
C17 0.0240(12) 0.0359(13) 0.0660(18) 0.0033(12) 0.0126(12) 0.0029(10)
C18 0.0263(15) 0.0196(13) 0.0225(14) 0.000 0.0070(11) 0.000
C19 0.0217(14) 0.0448(18) 0.0191(14) 0.000 0.0063(11) 0.000
C20 0.0226(14) 0.0278(14) 0.0190(13) 0.000 0.0065(11) 0.000
C21 0.0187(13) 0.0368(16) 0.0226(14) 0.000 0.0089(11) 0.000
C22 0.0249(15) 0.0380(17) 0.0201(14) 0.000 0.0075(12) 0.000
C23 0.0297(16) 0.0352(16) 0.0262(15) 0.000 0.0159(13) 0.000
C24 0.0217(14) 0.0293(15) 0.0355(17) 0.000 0.0149(13) 0.000
C25 0.0190(14) 0.0302(15) 0.0256(15) 0.000 0.0048(11) 0.000
C26 0.027(2) 0.026(2) 0.0134(16) 0.0021(12) 0.0079(14) 0.0036(14)
C27 0.028(2) 0.031(2) 0.049(3) 0.002(2) 0.019(2) 0.0009(19)
C28 0.029(2) 0.049(3) 0.043(3) 0.002(2) 0.019(2) -0.008(2)
C29 0.021(3) 0.070(4) 0.032(3) 0.010(3) 0.010(2) 0.010(3)
C30 0.030(3) 0.066(4) 0.058(4) 0.006(3) 0.018(3) 0.013(3)
C31 0.032(3) 0.034(3) 0.059(3) -0.002(2) 0.022(2) 0.011(2)
Fe1 0.01352(19) 0.01048(18) 0.0170(2) 0.000 0.00224(14) 0.000
N1 0.0151(7) 0.0111(7) 0.0156(7) -0.0002(6) 0.0032(6) -0.0030(5)
Si1 0.0212(4) 0.0109(3) 0.0147(3) 0.000 0.0038(3) 0.000
O1 0.0215(10) 0.0234(10) 0.0237(10) 0.000 0.0082(8) 0.000

loop_
_atom_type_symbol
_atom_type_description
_atom_type_scat_dispersion_real
_atom_type_scat_dispersion_imag
_atom_type_scat_source
C C 0.0033 0.0016 'International Tables Vol C Tables 4.2.6.8 and 6.1.1.4'
H H 0.0000 0.0000 'International Tables Vol C Tables 4.2.6.8 and 6.1.1.4'
Fe Fe 0.3463 0.8444 'International Tables Vol C Tables 4.2.6.8 and 6.1.1.4'
N N 0.0061 0.0033 'International Tables Vol C Tables 4.2.6.8 and 6.1.1.4'
O O 0.0106 0.0060 'International Tables Vol C Tables 4.2.6.8 and 6.1.1.4'
Si Si 0.0817 0.0704 'International Tables Vol C Tables 4.2.6.8 and 6.1.1.4'

loop_
_geom_angle_atom_site_label_1
_geom_angle_atom_site_label_2
_geom_angle_atom_site_label_3
_geom_angle
_geom_angle_site_symmetry_1
_geom_angle_site_symmetry_3
_geom_angle_publ_flag
C2 C1 C5 107.39(17) . . ?
C2 C1 Fe1 70.02(10) . . ?
C5 C1 Fe1 70.28(10) . . ?
N1 C1 C2 126.58(18) . . ?
N1 C1 C5 126.01(17) . . ?
N1 C1 Fe1 123.95(12) . . ?
C1 C2 H2 125.9 . . ?
C1 C2 Fe1 68.43(10) . . ?
C3 C2 C1 108.12(19) . . ?
C3 C2 H2 125.9 . . ?
C3 C2 Fe1 70.28(11) . . ?
Fe1 C2 H2 126.9 . . ?
C2 C3 H3 125.9 . . ?
C2 C3 Fe1 68.93(11) . . ?
C4 C3 C2 108.20(18) . . ?
C4 C3 H3 125.9 . . ?
C4 C3 Fe1 69.72(12) . . ?
Fe1 C3 H3 127.0 . . ?
C3 C4 H4 125.8 . . ?
C3 C4 C5 108.46(18) . . ?
C3 C4 Fe1 69.80(11) . . ?
C5 C4 H4 125.8 . . ?
C5 C4 Fe1 69.24(11) . . ?
Fe1 C4 H4 126.8 . . ?
C1 C5 H5 126.1 . . ?
C1 C5 Fe1 68.18(10) . . ?
C4 C5 C1 107.81(18) . . ?
C4 C5 H5 126.1 . . ?
C4 C5 Fe1 69.98(11) . . ?
Fe1 C5 H5 127.3 . . ?
C7 C6 C11 120.92(17) . . ?
C7 C6 N1 119.80(17) . . ?
C11 C6 N1 119.28(16) . . ?
C6 C7 C12 123.52(17) . . ?
C8 C7 C6 118.42(19) . . ?
C8 C7 C12 118.06(18) . . ?
C7 C8 H8 119.5 . . ?
C9 C8 C7 121.0(2) . . ?
C9 C8 H8 119.5 . . ?
C8 C9 H9 120.1 . . ?
C10 C9 C8 119.85(18) . . ?
C10 C9 H9 120.1 . . ?
C9 C10 H10 119.2 . . ?
C9 C10 C11 121.6(2) . . ?
C11 C10 H10 119.2 . . ?
C6 C11 C15 124.07(16) . . ?
C10 C11 C6 118.19(18) . . ?
C10 C11 C15 117.69(18) . . ?
C7 C12 H12 108.2 . . ?
C7 C12 C13 111.27(18) . . ?
C7 C12 C14 110.35(16) . . ?
C13 C12 H12 108.2 . . ?
C14 C12 H12 108.2 . . ?
C14 C12 C13 110.63(18) . . ?
C12 C13 H13A 109.5 . . ?
C12 C13 H13B 109.5 . . ?
C12 C13 H13C 109.5 . . ?
H13A C13 H13B 109.5 . . ?
H13A C13 H13C 109.5 . . ?
H13B C13 H13C 109.5 . . ?
C12 C14 H14A 109.5 . . ?
C12 C14 H14B 109.5 . . ?
C12 C14 H14C 109.5 . . ?
H14A C14 H14B 109.5 . . ?
H14A C14 H14C 109.5 . . ?
H14B C14 H14C 109.5 . . ?
C11 C15 H15 108.5 . . ?
C11 C15 C16 110.29(17) . . ?
C11 C15 C17 111.30(19) . . ?
C16 C15 H15 108.5 . . ?
C17 C15 H15 108.5 . . ?
C17 C15 C16 109.77(19) . . ?
C15 C16 H16A 109.5 . . ?
C15 C16 H16B 109.5 . . ?
C15 C16 H16C 109.5 . . ?
H16A C16 H16B 109.5 . . ?
H16A C16 H16C 109.5 . . ?
H16B C16 H16C 109.5 . . ?
C15 C17 H17A 109.5 . . ?
C15 C17 H17B 109.5 . . ?
C15 C17 H17C 109.5 . . ?
H17A C17 H17B 109.5 . . ?
H17A C17 H17C 109.5 . . ?
H17B C17 H17C 109.5 . . ?
C19 C18 Si1 168.5(3) . . ?
C19 C18 O1 128.5(3) . . ?
O1 C18 Si1 62.97(14) . . ?
C18 C19 C20 125.8(3) . . ?
C18 C19 C26 115.7(3) . 4_575 ?
C18 C19 C26 115.7(3) . . ?
C20 C19 C26 116.8(2) . 4_575 ?
C20 C19 C26 116.8(2) . . ?
C26 C19 C26 27.7(2) . 4_575 ?
C21 C20 C19 120.0(3) . . ?
C21 C20 C25 117.1(3) . . ?
C25 C20 C19 122.9(3) . . ?
C20 C21 H21 119.2 . . ?
C22 C21 C20 121.5(3) . . ?
C22 C21 H21 119.2 . . ?
C21 C22 H22 119.9 . . ?
C23 C22 C21 120.3(3) . . ?
C23 C22 H22 119.9 . . ?
C22 C23 H23 120.3 . . ?
C22 C23 C24 119.4(3) . . ?
C24 C23 H23 120.3 . . ?
C23 C24 H24 119.5 . . ?
C23 C24 C25 121.0(3) . . ?
C25 C24 H24 119.5 . . ?
C20 C25 H25 119.7 . . ?
C24 C25 C20 120.6(3) . . ?
C24 C25 H25 119.7 . . ?
C26 C26 C19 76.14(10) 4_575 . ?
C26 C26 C27 158.20(10) 4_575 . ?
C26 C26 C31 111.3(3) 4_575 4_575 ?
C26 C26 C31 39.07(10) 4_575 . ?
C27 C26 C19 125.05(18) . . ?
C27 C26 C31 120.0 . . ?
C31 C26 C19 114.94(18) . . ?
C31 C26 C19 170.1(3) 4_575 . ?
C31 C26 C27 48.4(2) 4_575 . ?
C31 C26 C31 72.2(3) 4_575 . ?
C26 C27 H27 120.0 . . ?
C26 C27 C28 120.0 . . ?
C28 C27 H27 120.0 . . ?
C27 C28 H28 120.0 . . ?
C27 C28 C29 120.0 . . ?
C29 C28 H28 120.0 . . ?
C28 C29 H29 120.0 . . ?
C30 C29 C28 120.0 . . ?
C30 C29 H29 120.0 . . ?
C29 C30 H30 120.0 . . ?
C29 C30 C31 120.0 . . ?
C31 C30 H30 120.0 . . ?
C26 C31 H31 120.0 . . ?
C30 C31 C26 120.0 . . ?
C30 C31 H31 120.0 . . ?
C1 Fe1 C1 102.00(10) . 4_575 ?
C1 Fe1 C2 41.55(8) 4_575 4_575 ?
C1 Fe1 C2 119.13(8) 4_575 . ?
C1 Fe1 C2 41.55(8) . . ?
C1 Fe1 C2 119.13(8) . 4_575 ?
C1 Fe1 C3 69.43(8) 4_575 4_575 ?
C1 Fe1 C3 157.21(9) . 4_575 ?
C1 Fe1 C3 69.43(8) . . ?
C1 Fe1 C3 157.21(9) 4_575 . ?
C1 Fe1 C4 157.83(9) . 4_575 ?
C1 Fe1 C4 69.41(8) 4_575 4_575 ?
C1 Fe1 C4 157.83(9) 4_575 . ?
C1 Fe1 C4 69.41(8) . . ?
C1 Fe1 C5 41.55(8) 4_575 4_575 ?
C1 Fe1 C5 119.57(8) . 4_575 ?
C1 Fe1 C5 41.55(8) . . ?
C1 Fe1 C5 119.57(8) 4_575 . ?
C2 Fe1 C2 105.25(12) 4_575 . ?
C2 Fe1 C3 123.01(9) 4_575 . ?
C2 Fe1 C3 40.79(8) . . ?
C2 Fe1 C3 40.79(8) 4_575 4_575 ?
C2 Fe1 C3 123.02(9) . 4_575 ?
C2 Fe1 C4 160.45(9) . 4_575 ?
C2 Fe1 C4 68.64(9) 4_575 4_575 ?
C2 Fe1 C4 160.45(9) 4_575 . ?
C2 Fe1 C4 68.64(9) . . ?
C2 Fe1 C5 156.32(8) 4_575 . ?
C2 Fe1 C5 156.31(8) . 4_575 ?
C2 Fe1 C5 69.25(9) 4_575 4_575 ?
C2 Fe1 C5 69.25(9) . . ?
C3 Fe1 C3 110.01(12) 4_575 . ?
C4 Fe1 C3 40.48(10) . . ?
C4 Fe1 C3 40.48(10) 4_575 4_575 ?
C4 Fe1 C3 125.89(8) 4_575 . ?
C4 Fe1 C3 125.88(8) . 4_575 ?
C4 Fe1 C4 110.58(12) 4_575 . ?
C5 Fe1 C3 160.96(9) 4_575 . ?
C5 Fe1 C3 160.96(9) . 4_575 ?
C5 Fe1 C3 68.66(9) . . ?
C5 Fe1 C3 68.66(9) 4_575 4_575 ?
C5 Fe1 C4 40.78(8) . . ?
C5 Fe1 C4 123.81(9) . 4_575 ?
C5 Fe1 C4 40.78(8) 4_575 4_575 ?
C5 Fe1 C4 123.81(9) 4_575 . ?
C5 Fe1 C5 106.08(13) . 4_575 ?
C1 N1 C6 116.39(14) . . ?
C1 N1 Si1 122.40(12) . . ?
C6 N1 Si1 120.43(12) . . ?
N1 Si1 C18 121.32(6) 4_575 . ?
N1 Si1 C18 121.32(6) . . ?
N1 Si1 N1 115.14(11) . 4_575 ?
N1 Si1 O1 116.10(6) 4_575 . ?
N1 Si1 O1 116.10(6) . . ?
O1 Si1 C18 49.13(12) . . ?
C18 O1 Si1 67.90(15) . . ?

loop_
_geom_bond_atom_site_label_1
_geom_bond_atom_site_label_2
_geom_bond_distance
_geom_bond_site_symmetry_2
_geom_bond_publ_flag
C1 C2 1.431(3) . ?
C1 C5 1.434(3) . ?
C1 Fe1 2.0066(17) . ?
C1 N1 1.431(2) . ?
C2 H2 0.9500 . ?
C2 C3 1.420(3) . ?
C2 Fe1 2.0278(19) . ?
C3 H3 0.9500 . ?
C3 C4 1.415(3) . ?
C3 Fe1 2.046(2) . ?
C4 H4 0.9500 . ?
C4 C5 1.421(3) . ?
C4 Fe1 2.044(2) . ?
C5 H5 0.9500 . ?
C5 Fe1 2.0347(19) . ?
C6 C7 1.406(3) . ?
C6 C11 1.407(3) . ?
C6 N1 1.458(2) . ?
C7 C8 1.399(3) . ?
C7 C12 1.520(3) . ?
C8 H8 0.9500 . ?
C8 C9 1.384(3) . ?
C9 H9 0.9500 . ?
C9 C10 1.375(3) . ?
C10 H10 0.9500 . ?
C10 C11 1.397(3) . ?
C11 C15 1.515(3) . ?
C12 H12 1.0000 . ?
C12 C13 1.534(3) . ?
C12 C14 1.529(3) . ?
C13 H13A 0.9800 . ?
C13 H13B 0.9800 . ?
C13 H13C 0.9800 . ?
C14 H14A 0.9800 . ?
C14 H14B 0.9800 . ?
C14 H14C 0.9800 . ?
C15 H15 1.0000 . ?
C15 C16 1.536(3) . ?
C15 C17 1.533(3) . ?
C16 H16A 0.9800 . ?
C16 H16B 0.9800 . ?
C16 H16C 0.9800 . ?
C17 H17A 0.9800 . ?
C17 H17B 0.9800 . ?
C17 H17C 0.9800 . ?
C18 C19 1.342(4) . ?
C18 Si1 1.781(3) . ?
C18 O1 1.453(4) . ?
C19 C20 1.484(4) . ?
C19 C26 1.539(4) 4_575 ?
C19 C26 1.539(4) . ?
C20 C21 1.406(4) . ?
C20 C25 1.413(4) . ?
C21 H21 0.9500 . ?
C21 C22 1.388(4) . ?
C22 H22 0.9500 . ?
C22 C23 1.381(4) . ?
C23 H23 0.9500 . ?
C23 C24 1.384(4) . ?
C24 H24 0.9500 . ?
C24 C25 1.386(4) . ?
C25 H25 0.9500 . ?
C26 C26 0.737(5) 4_575 ?
C26 C27 1.3900 . ?
C26 C31 1.3900 . ?
C26 C31 0.9404(16) 4_575 ?
C27 H27 0.9500 . ?
C27 C28 1.3900 . ?
C28 H28 0.9500 . ?
C28 C29 1.3900 . ?
C29 H29 0.9500 . ?
C29 C30 1.3900 . ?
C30 H30 0.9500 . ?
C30 C31 1.3900 . ?
C31 H31 0.9500 . ?
Fe1 C1 2.0066(17) 4_575 ?
Fe1 C2 2.0278(19) 4_575 ?
Fe1 C3 2.046(2) 4_575 ?
Fe1 C4 2.044(2) 4_575 ?
Fe1 C5 2.0347(19) 4_575 ?
N1 Si1 1.6984(15) . ?
Si1 N1 1.6984(15) 4_575 ?
Si1 O1 1.712(2) . ?
